data_2023521
loop_
_publ_author_name
'El Moutaouakil Ala Allah, Abderrazzak'
'Kariuki, Benson M.'
'Al-Sulami, Ahlam I.'
'Basha, Maram T.'
'Allehyani, Basmah H.'
'Alsubari, Abdulsalam'
'Mague, Joel T.'
'Ramli, Youssef'

_publ_section_title
;
 Synthesis, crystal structure and Hirshfeld surface analysis of
 2-azido-N-(2,6-dimethylphenyl)acetamide
;
_journal_coeditor_code ZN2043
_journal_issue 7
_journal_name_full 'Acta Crystallographica Section E Crystallographic Communications'
_journal_paper_doi 10.1107/S2056989025004530
_journal_volume 81
_journal_year 2025
_chemical_formula_iupac 'C10 H12 N4 O'
_chemical_formula_moiety 'C10 H12 N4 O'
_chemical_formula_sum 'C10 H12 N4 O'
_chemical_formula_weight 204.24
_chemical_name_systematic
;
2-Azido-<i>N</i>-(2,6-dimethylphenyl)acetamide
;
_space_group_crystal_system triclinic
_space_group_IT_number 2
_space_group_name_Hall '-P 1'
_space_group_name_H-M_alt 'P -1'
_atom_sites_solution_hydrogens mixed
_audit_creation_method SHELXL-2019/3
_cell_angle_alpha 93.584(6)
_cell_angle_beta 90.385(5)
_cell_angle_gamma 99.905(5)
_cell_formula_units_Z 4
_cell_length_a 4.8530(3)
_cell_length_b 7.3504(5)
_cell_length_c 29.862(3)
_cell_measurement_reflns_used 2419
_cell_measurement_temperature 296(2)
_cell_measurement_theta_max 72.6110
_cell_measurement_theta_min 5.9210
_cell_volume 1047.13(14)
_computing_cell_refinement
;
CrysAlisPro 1.171.43.90 (Rigaku OD, 2023)
;
_computing_data_collection
;
CrysAlisPro CCD 43.120a (Rigaku OD, 2024)
;
_computing_data_reduction
;
CrysAlisPro 1.171.43.90 (Rigaku OD, 2023)
;
_computing_molecular_graphics
;
Mercury (Macrae <i>et al.</i>,  2020)
;
_computing_publication_material
;
publCIF (Westrip, 2010)
;
_computing_structure_refinement
;
<i>SHELXL2019/2</i> (Sheldrick, 2015b)
;
_computing_structure_solution
;
<i>SHELXT</i> (Sheldrick, 2015a)
;
_diffrn_ambient_temperature 296(2)
_diffrn_detector_area_resol_mean 10.5082
_diffrn_measured_fraction_theta_full 0.993
_diffrn_measured_fraction_theta_max 0.965
_diffrn_measurement_device_type 'SuperNova, Dual, Cu at home/near, Atlas'
_diffrn_measurement_method '\w scans'
_diffrn_radiation_type CuK\a
_diffrn_radiation_wavelength 1.54184
_diffrn_reflns_av_R_equivalents 0.0766
_diffrn_reflns_av_unetI/netI 0.0627
_diffrn_reflns_limit_h_max 5
_diffrn_reflns_limit_h_min -5
_diffrn_reflns_limit_k_max 8
_diffrn_reflns_limit_k_min -8
_diffrn_reflns_limit_l_max 34
_diffrn_reflns_limit_l_min -36
_diffrn_reflns_number 4441
_diffrn_reflns_theta_full 67.684
_diffrn_reflns_theta_max 72.685
_diffrn_reflns_theta_min 4.451
_exptl_absorpt_coefficient_mu 0.727
_exptl_absorpt_correction_T_max 1.00000
_exptl_absorpt_correction_T_min 0.24455
_exptl_absorpt_correction_type multi-scan
_exptl_absorpt_process_details
;
(CrysAlisPro; Rigaku OD, 2023)
;
_exptl_crystal_colour yellow
_exptl_crystal_density_diffrn 1.295
_exptl_crystal_description plate
_exptl_crystal_F_000 432
_exptl_crystal_size_max 0.810
_exptl_crystal_size_mid 0.130
_exptl_crystal_size_min 0.040
_refine_diff_density_max 0.262
_refine_diff_density_min -0.281
_refine_ls_extinction_method none
_refine_ls_goodness_of_fit_ref 1.084
_refine_ls_hydrogen_treatment mixed
_refine_ls_matrix_type full
_refine_ls_number_parameters 284
_refine_ls_number_reflns 4441
_refine_ls_number_restraints 0
_refine_ls_restrained_S_all 1.084
_refine_ls_R_factor_all 0.1040
_refine_ls_R_factor_gt 0.0757
_refine_ls_shift/su_max 0.000
_refine_ls_shift/su_mean 0.000
_refine_ls_structure_factor_coef Fsqd
_refine_ls_weighting_details 'w=1/[\s^2^(Fo^2^)+(0.1273P)^2^+0.4349P] where P=(Fo^2^+2Fc^2^)/3'
_refine_ls_weighting_scheme calc
_refine_ls_wR_factor_gt 0.2208
_refine_ls_wR_factor_ref 0.2441
_reflns_number_gt 2956
_reflns_number_total 4441
_reflns_threshold_expression 'I > 2\s(I)'
_cod_data_source_file zn2043.cif
_cod_data_source_block I
_cod_original_cell_volume 1047.14(13)
_cod_database_code 2023521
_shelx_space_group_comment
;
The symmetry employed for this shelxl refinement is uniquely defined
by the following loop, which should always be used as a source of
symmetry information in preference to the above space-group names.
They are only intended as comments.
;
_shelx_estimated_absorpt_t_min 0.591
_shelx_estimated_absorpt_t_max 0.972

loop_
_space_group_symop_operation_xyz
'x, y, z'
'-x, -y, -z'

loop_
_atom_site_type_symbol
_atom_site_label
_atom_site_fract_x
_atom_site_fract_y
_atom_site_fract_z
_atom_site_U_iso_or_equiv
_atom_site_adp_type
_atom_site_calc_flag
_atom_site_occupancy
_atom_site_disorder_assembly
_atom_site_disorder_group
C C1 0.3914(11) 0.7296(8) 0.14237(17) 0.0451(13) Uani d 1 . .
C C2 0.5308(11) 0.9109(9) 0.13628(19) 0.0490(13) Uani d 1 . .
C C3 0.4650(15) 1.0525(10) 0.1654(2) 0.0632(17) Uani d 1 . .
H H3 0.551146 1.173825 0.161931 0.076 Uiso calc 1 . .
C C4 0.2775(16) 1.0172(10) 0.1989(2) 0.0672(18) Uani d 1 . .
H H4 0.236213 1.113937 0.217831 0.081 Uiso calc 1 . .
C C5 0.1491(14) 0.8378(11) 0.2047(2) 0.0638(18) Uani d 1 . .
H H5 0.021724 0.814386 0.227667 0.077 Uiso calc 1 . .
C C6 0.2078(12) 0.6919(9) 0.17669(18) 0.0496(13) Uani d 1 . .
C C7 0.7373(14) 0.9541(11) 0.0994(2) 0.0645(17) Uani d 1 . .
H H7A 0.806593 1.084855 0.100752 0.097 Uiso calc 1 . .
H H7B 0.646671 0.916193 0.070856 0.097 Uiso calc 1 . .
H H7C 0.890367 0.888951 0.103125 0.097 Uiso calc 1 . .
C C8 0.0716(16) 0.4984(12) 0.1860(3) 0.073(2) Uani d 1 . .
H H8A 0.206330 0.417190 0.182689 0.109 Uiso calc 1 . .
H H8B -0.081267 0.457138 0.165192 0.109 Uiso calc 1 . .
H H8C 0.002923 0.497548 0.216077 0.109 Uiso calc 1 . .
C C9 0.2520(10) 0.4849(8) 0.08358(17) 0.0467(13) Uani d 1 . .
C C10 0.3565(11) 0.3436(9) 0.05193(18) 0.0522(14) Uani d 1 . .
H H10A 0.558968 0.371779 0.050904 0.063 Uiso calc 1 . .
H H10B 0.304729 0.221644 0.063171 0.063 Uiso calc 1 . .
C C11 0.8588(9) 0.6601(6) 0.35827(17) 0.0345(10) Uani d 1 . .
C C12 0.9938(9) 0.8443(7) 0.36511(18) 0.0372(11) Uani d 1 . .
C C13 0.9229(12) 0.9725(8) 0.3366(2) 0.0508(13) Uani d 1 . .
H H13 1.012905 1.094993 0.339935 0.061 Uiso calc 1 . .
C C14 0.7215(14) 0.9201(9) 0.3034(2) 0.0565(15) Uani d 1 . .
H H14 0.669115 1.008470 0.285733 0.068 Uiso calc 1 . .
C C15 0.5969(12) 0.7371(9) 0.2964(2) 0.0530(14) Uani d 1 . .
H H15 0.465969 0.703164 0.273131 0.064 Uiso calc 1 . .
C C16 0.6628(10) 0.6023(7) 0.32321(19) 0.0425(12) Uani d 1 . .
C C17 1.2093(11) 0.9010(8) 0.4015(2) 0.0527(14) Uani d 1 . .
H H17A 1.372137 0.847494 0.394543 0.079 Uiso calc 1 . .
H H17B 1.134856 0.858455 0.429465 0.079 Uiso calc 1 . .
H H17C 1.259438 1.033412 0.404019 0.079 Uiso calc 1 . .
C C18 0.5361(15) 0.4039(9) 0.3133(3) 0.0652(17) Uani d 1 . .
H H18A 0.344075 0.384169 0.322205 0.098 Uiso calc 1 . .
H H18B 0.636947 0.327169 0.329667 0.098 Uiso calc 1 . .
H H18C 0.545843 0.372652 0.281742 0.098 Uiso calc 1 . .
C C19 0.7322(9) 0.4416(6) 0.41601(17) 0.0356(10) Uani d 1 . .
C C20 0.8437(9) 0.3184(7) 0.44798(17) 0.0394(11) Uani d 1 . .
H H20A 0.789956 0.190184 0.436906 0.047 Uiso calc 1 . .
H H20B 1.046425 0.347350 0.448974 0.047 Uiso calc 1 . .
N N1 0.4497(9) 0.5850(7) 0.11149(15) 0.0452(11) Uani d 1 . .
N N2 0.2389(11) 0.3427(8) 0.00639(16) 0.0575(13) Uani d 1 . .
N N3 0.0103(11) 0.2437(8) -0.00052(15) 0.0552(13) Uani d 1 . .
N N4 -0.1938(12) 0.1562(10) -0.0128(2) 0.0742(17) Uani d 1 . .
N N5 0.9233(7) 0.5280(5) 0.38826(15) 0.0356(9) Uani d 1 . .
N N6 0.7382(9) 0.3418(6) 0.49305(17) 0.0509(11) Uani d 1 . .
N N7 0.5103(9) 0.2455(6) 0.50054(15) 0.0421(10) Uani d 1 . .
N N8 0.3088(10) 0.1657(8) 0.5130(2) 0.0650(15) Uani d 1 . .
O O1 0.0030(8) 0.4970(7) 0.08450(15) 0.0596(12) Uani d 1 . .
O O2 0.4864(7) 0.4538(6) 0.41561(14) 0.0493(10) Uani d 1 . .
H H5A 1.108(12) 0.534(8) 0.3946(18) 0.040(14) Uiso d 1 . .
H H1 0.630(16) 0.583(11) 0.105(2) 0.07(2) Uiso d 1 . .

loop_
_atom_site_aniso_label
_atom_site_aniso_U_11
_atom_site_aniso_U_22
_atom_site_aniso_U_33
_atom_site_aniso_U_12
_atom_site_aniso_U_13
_atom_site_aniso_U_23
C1 0.040(3) 0.058(4) 0.039(3) 0.016(2) -0.009(2) -0.007(2)
C2 0.045(3) 0.052(3) 0.049(3) 0.009(2) -0.010(2) -0.003(2)
C3 0.074(4) 0.052(4) 0.063(4) 0.018(3) -0.009(3) -0.009(3)
C4 0.086(5) 0.068(5) 0.051(4) 0.026(4) -0.002(3) -0.010(3)
C5 0.068(4) 0.086(5) 0.042(3) 0.026(4) 0.007(3) 0.001(3)
C6 0.051(3) 0.057(4) 0.042(3) 0.013(3) -0.005(2) -0.001(2)
C7 0.055(4) 0.075(5) 0.063(4) 0.013(3) 0.000(3) 0.002(3)
C8 0.076(5) 0.081(5) 0.059(4) 0.004(4) 0.008(3) 0.016(4)
C9 0.034(3) 0.068(4) 0.037(3) 0.008(2) -0.0043(19) -0.003(2)
C10 0.044(3) 0.067(4) 0.043(3) 0.010(3) -0.008(2) -0.013(3)
C11 0.0232(19) 0.030(2) 0.054(3) 0.0115(16) 0.0014(18) 0.006(2)
C12 0.029(2) 0.028(2) 0.057(3) 0.0096(17) 0.0047(18) 0.005(2)
C13 0.054(3) 0.033(3) 0.067(4) 0.012(2) 0.009(3) 0.011(2)
C14 0.072(4) 0.048(3) 0.055(4) 0.024(3) -0.001(3) 0.012(3)
C15 0.056(3) 0.056(4) 0.051(3) 0.021(3) -0.009(2) 0.007(3)
C16 0.037(3) 0.038(3) 0.053(3) 0.011(2) -0.005(2) 0.001(2)
C17 0.037(3) 0.048(3) 0.070(4) -0.002(2) -0.003(3) 0.004(3)
C18 0.073(4) 0.046(4) 0.073(4) 0.003(3) -0.018(3) -0.003(3)
C19 0.025(2) 0.025(2) 0.058(3) 0.0070(16) -0.0036(18) 0.0067(19)
C20 0.030(2) 0.032(2) 0.061(3) 0.0122(17) 0.003(2) 0.016(2)
N1 0.033(2) 0.057(3) 0.046(2) 0.0126(19) -0.0036(18) -0.008(2)
N2 0.046(3) 0.080(4) 0.043(3) 0.004(2) -0.001(2) -0.003(2)
N3 0.047(3) 0.077(4) 0.041(3) 0.014(2) -0.0020(19) -0.008(2)
N4 0.050(3) 0.100(5) 0.067(4) 0.008(3) -0.016(3) -0.017(3)
N5 0.0171(16) 0.032(2) 0.060(3) 0.0073(13) -0.0003(16) 0.0102(17)
N6 0.044(3) 0.044(3) 0.062(3) -0.0020(19) -0.002(2) 0.008(2)
N7 0.034(2) 0.037(2) 0.058(3) 0.0117(16) -0.0012(17) 0.0084(19)
N8 0.037(3) 0.071(4) 0.089(4) 0.009(2) 0.006(2) 0.014(3)
O1 0.031(2) 0.085(3) 0.062(3) 0.0177(19) -0.0070(16) -0.016(2)
O2 0.0211(17) 0.058(2) 0.073(3) 0.0146(15) 0.0032(15) 0.0188(19)

loop_
_atom_type_symbol
_atom_type_description
_atom_type_scat_dispersion_real
_atom_type_scat_dispersion_imag
_atom_type_scat_source
C C 0.0181 0.0091 'International Tables Vol C Tables 4.2.6.8 and 6.1.1.4'
H H 0.0000 0.0000 'International Tables Vol C Tables 4.2.6.8 and 6.1.1.4'
N N 0.0311 0.0180 'International Tables Vol C Tables 4.2.6.8 and 6.1.1.4'
O O 0.0492 0.0322 'International Tables Vol C Tables 4.2.6.8 and 6.1.1.4'

loop_
_geom_angle_atom_site_label_1
_geom_angle_atom_site_label_2
_geom_angle_atom_site_label_3
_geom_angle_site_symmetry_1
_geom_angle_site_symmetry_3
_geom_angle
_geom_angle_publ_flag
C6 C1 C2 . . 121.7(6) ?
C6 C1 N1 . . 120.9(6) ?
C2 C1 N1 . . 117.4(5) ?
C3 C2 C1 . . 117.2(6) ?
C3 C2 C7 . . 120.4(6) ?
C1 C2 C7 . . 122.4(6) ?
C4 C3 C2 . . 121.6(7) ?
C4 C3 H3 . . 119.2 ?
C2 C3 H3 . . 119.2 ?
C3 C4 C5 . . 119.9(7) ?
C3 C4 H4 . . 120.0 ?
C5 C4 H4 . . 120.0 ?
C4 C5 C6 . . 120.7(6) ?
C4 C5 H5 . . 119.6 ?
C6 C5 H5 . . 119.6 ?
C1 C6 C5 . . 118.8(6) ?
C1 C6 C8 . . 122.9(6) ?
C5 C6 C8 . . 118.3(6) ?
C2 C7 H7A . . 109.5 ?
C2 C7 H7B . . 109.5 ?
H7A C7 H7B . . 109.5 ?
C2 C7 H7C . . 109.5 ?
H7A C7 H7C . . 109.5 ?
H7B C7 H7C . . 109.5 ?
C6 C8 H8A . . 109.5 ?
C6 C8 H8B . . 109.5 ?
H8A C8 H8B . . 109.5 ?
C6 C8 H8C . . 109.5 ?
H8A C8 H8C . . 109.5 ?
H8B C8 H8C . . 109.5 ?
O1 C9 N1 . . 124.2(5) ?
O1 C9 C10 . . 120.9(5) ?
N1 C9 C10 . . 114.8(4) ?
N2 C10 C9 . . 111.5(5) ?
N2 C10 H10A . . 109.3 ?
C9 C10 H10A . . 109.3 ?
N2 C10 H10B . . 109.3 ?
C9 C10 H10B . . 109.3 ?
H10A C10 H10B . . 108.0 ?
C12 C11 C16 . . 122.0(5) ?
C12 C11 N5 . . 118.5(4) ?
C16 C11 N5 . . 119.5(4) ?
C13 C12 C11 . . 117.9(5) ?
C13 C12 C17 . . 121.1(5) ?
C11 C12 C17 . . 121.0(5) ?
C14 C13 C12 . . 120.8(5) ?
C14 C13 H13 . . 119.6 ?
C12 C13 H13 . . 119.6 ?
C13 C14 C15 . . 120.4(6) ?
C13 C14 H14 . . 119.8 ?
C15 C14 H14 . . 119.8 ?
C14 C15 C16 . . 121.4(5) ?
C14 C15 H15 . . 119.3 ?
C16 C15 H15 . . 119.3 ?
C15 C16 C11 . . 117.4(5) ?
C15 C16 C18 . . 120.3(5) ?
C11 C16 C18 . . 122.3(5) ?
C12 C17 H17A . . 109.5 ?
C12 C17 H17B . . 109.5 ?
H17A C17 H17B . . 109.5 ?
C12 C17 H17C . . 109.5 ?
H17A C17 H17C . . 109.5 ?
H17B C17 H17C . . 109.5 ?
C16 C18 H18A . . 109.5 ?
C16 C18 H18B . . 109.5 ?
H18A C18 H18B . . 109.5 ?
C16 C18 H18C . . 109.5 ?
H18A C18 H18C . . 109.5 ?
H18B C18 H18C . . 109.5 ?
O2 C19 N5 . . 124.4(4) ?
O2 C19 C20 . . 120.5(4) ?
N5 C19 C20 . . 115.1(4) ?
N6 C20 C19 . . 111.9(4) ?
N6 C20 H20A . . 109.2 ?
C19 C20 H20A . . 109.2 ?
N6 C20 H20B . . 109.2 ?
C19 C20 H20B . . 109.2 ?
H20A C20 H20B . . 107.9 ?
C9 N1 C1 . . 122.5(4) ?
C9 N1 H1 . . 118(5) ?
C1 N1 H1 . . 117(5) ?
N3 N2 C10 . . 115.4(5) ?
N4 N3 N2 . . 170.7(6) ?
C19 N5 C11 . . 122.4(3) ?
C19 N5 H5A . . 119(4) ?
C11 N5 H5A . . 115(4) ?
N7 N6 C20 . . 115.9(5) ?
N8 N7 N6 . . 171.1(6) ?

loop_
_geom_bond_atom_site_label_1
_geom_bond_atom_site_label_2
_geom_bond_site_symmetry_2
_geom_bond_distance
_geom_bond_publ_flag
C1 C6 . 1.373(8) ?
C1 C2 . 1.410(9) ?
C1 N1 . 1.430(7) ?
C2 C3 . 1.396(8) ?
C2 C7 . 1.505(9) ?
C3 C4 . 1.363(10) ?
C3 H3 . 0.9300 ?
C4 C5 . 1.380(10) ?
C4 H4 . 0.9300 ?
C5 C6 . 1.389(9) ?
C5 H5 . 0.9300 ?
C6 C8 . 1.505(10) ?
C7 H7A . 0.9600 ?
C7 H7B . 0.9600 ?
C7 H7C . 0.9600 ?
C8 H8A . 0.9600 ?
C8 H8B . 0.9600 ?
C8 H8C . 0.9600 ?
C9 O1 . 1.227(6) ?
C9 N1 . 1.351(7) ?
C9 C10 . 1.515(7) ?
C10 N2 . 1.470(7) ?
C10 H10A . 0.9700 ?
C10 H10B . 0.9700 ?
C11 C12 . 1.401(7) ?
C11 C16 . 1.405(7) ?
C11 N5 . 1.433(6) ?
C12 C13 . 1.393(7) ?
C12 C17 . 1.493(7) ?
C13 C14 . 1.375(9) ?
C13 H13 . 0.9300 ?
C14 C15 . 1.379(9) ?
C14 H14 . 0.9300 ?
C15 C16 . 1.390(8) ?
C15 H15 . 0.9300 ?
C16 C18 . 1.492(8) ?
C17 H17A . 0.9600 ?
C17 H17B . 0.9600 ?
C17 H17C . 0.9600 ?
C18 H18A . 0.9600 ?
C18 H18B . 0.9600 ?
C18 H18C . 0.9600 ?
C19 O2 . 1.212(5) ?
C19 N5 . 1.350(6) ?
C19 C20 . 1.514(6) ?
C20 N6 . 1.454(7) ?
C20 H20A . 0.9700 ?
C20 H20B . 0.9700 ?
N1 H1 . 0.90(8) ?
N2 N3 . 1.226(7) ?
N3 N4 . 1.129(7) ?
N5 H5A . 0.91(6) ?
N6 N7 . 1.236(6) ?
N7 N8 . 1.129(7) ?

loop_
_geom_hbond_atom_site_label_D
_geom_hbond_atom_site_label_H
_geom_hbond_atom_site_label_A
_geom_hbond_site_symmetry_A
_geom_hbond_distance_DH
_geom_hbond_distance_HA
_geom_hbond_distance_DA
_geom_hbond_angle_DHA
N1 H1 O1 1_655 0.90(8) 2.10(8) 2.973(6) 163(7)
N5 H5A O2 1_655 0.91(6) 2.13(6) 2.995(5) 160(5)
C8 H8B O1 . 0.96 2.47 3.046(10) 118
C10 H10A O1 1_655 0.97 2.38 3.266(7) 151
C18 H18B N5 . 0.96 2.47 2.911(9) 108
C20 H20B O2 1_655 0.97 2.39 3.278(6) 152
C7 H7C Cg1 1_655 0.96 2.97 3.745(7) 138
C17 H17A Cg2 1_655 0.96 2.87 3.722(6) 148
